data_7233918
loop_
_publ_author_name
'Hajiashrafi, Taraneh'
'Salehi, Shiva'
'Kubicki, Maciej'
'Bauz\'a, Antonio'
'Frontera, Antonio'
'Flanagan, Keith J.'
'Senge, Mathias O.'

_publ_section_title
;
 Solid-state supramolecular architectures of a series of Hg(ii) halide
 coordination compounds based on hydroxyl-substituted Schiff base ligands
;
_journal_issue 41
_journal_name_full CrystEngComm
_journal_page_first 6301
_journal_paper_doi 10.1039/C9CE01078E
_journal_volume 21
_journal_year 2019
_chemical_formula_moiety 'C24 H20 Br2 Hg N4 O2'
_chemical_formula_sum 'C24 H20 Br2 Hg N4 O2'
_chemical_formula_weight 756.85
_space_group_crystal_system monoclinic
_space_group_IT_number 14
_space_group_name_Hall '-P 2yn'
_space_group_name_H-M_alt 'P 1 21/n 1'
_symmetry_space_group_name_Hall '-P 2yn'
_symmetry_space_group_name_H-M 'P 1 21/n 1'
_atom_sites_solution_hydrogens geom
_audit_creation_method SHELXL-2014/7
_audit_update_record
;
2019-07-08 deposited with the CCDC.    2019-09-09 downloaded from the CCDC.
;
_cell_angle_alpha 90
_cell_angle_beta 91.909(2)
_cell_angle_gamma 90
_cell_formula_units_Z 4
_cell_length_a 4.93100(14)
_cell_length_b 17.3546(4)
_cell_length_c 28.8630(8)
_cell_measurement_reflns_used 9743
_cell_measurement_temperature 298(2)
_cell_measurement_theta_max 22.6820
_cell_measurement_theta_min 3.2200
_cell_volume 2468.60(11)
_computing_cell_refinement 'CrysAlisPro 1.171.38.46 (Rigaku OD, 2015)'
_computing_data_collection 'CrysAlisPro 1.171.38.46 (Rigaku OD, 2015)'
_computing_data_reduction 'CrysAlisPro 1.171.38.46 (Rigaku OD, 2015)'
_computing_molecular_graphics 'Mercury (MacRae et al., 2009)'
_computing_publication_material 'SHELXL-2013 (Sheldrick, 2013)'
_computing_structure_refinement 'SHELXL-2013 (Sheldrick, 2013)'
_computing_structure_solution 'SHELXT-2013 (Sheldrick, 2013)'
_diffrn_ambient_temperature 298(2)
_diffrn_detector 'CCD plate'
_diffrn_detector_area_resol_mean 16.2413
_diffrn_detector_type Eos
_diffrn_measured_fraction_theta_full 0.998
_diffrn_measured_fraction_theta_max 0.998
_diffrn_measurement_device 'four-circle diffractometer'
_diffrn_measurement_device_type 'Xcalibur, Eos'
_diffrn_radiation_monochromator graphite
_diffrn_radiation_probe x-ray
_diffrn_radiation_type 'Mo K\a'
_diffrn_radiation_wavelength 0.71073
_diffrn_reflns_av_R_equivalents 0.0605
_diffrn_reflns_av_unetI/netI 0.0505
_diffrn_reflns_Laue_measured_fraction_full 0.998
_diffrn_reflns_Laue_measured_fraction_max 0.998
_diffrn_reflns_limit_h_max 5
_diffrn_reflns_limit_h_min -5
_diffrn_reflns_limit_k_max 20
_diffrn_reflns_limit_k_min -20
_diffrn_reflns_limit_l_max 34
_diffrn_reflns_limit_l_min -34
_diffrn_reflns_number 42510
_diffrn_reflns_point_group_measured_fraction_full 0.998
_diffrn_reflns_point_group_measured_fraction_max 0.998
_diffrn_reflns_theta_full 24.997
_diffrn_reflns_theta_max 24.997
_diffrn_reflns_theta_min 3.162
_diffrn_source 'fine-focus sealed X-ray tube'
_diffrn_source_type 'Enhance (Mo) X-ray Source'
_exptl_absorpt_coefficient_mu 9.500
_exptl_absorpt_correction_T_max 1.00000
_exptl_absorpt_correction_T_min 0.36995
_exptl_absorpt_correction_type multi-scan
_exptl_absorpt_process_details
;
CrysAlisPro 1.171.38.46 (Rigaku Oxford Diffraction, 2015)
Empirical absorption correction using spherical harmonics,
 implemented in SCALE3 ABSPACK scaling algorithm.
;
_exptl_crystal_colour colourless
_exptl_crystal_density_diffrn 2.036
_exptl_crystal_description prism
_exptl_crystal_F_000 1432
_exptl_crystal_size_max 0.12
_exptl_crystal_size_mid 0.05
_exptl_crystal_size_min 0.05
_refine_diff_density_max 0.959
_refine_diff_density_min -1.123
_refine_diff_density_rms 0.135
_refine_ls_extinction_method none
_refine_ls_goodness_of_fit_ref 1.361
_refine_ls_hydrogen_treatment constr
_refine_ls_matrix_type full
_refine_ls_number_parameters 300
_refine_ls_number_reflns 4320
_refine_ls_number_restraints 0
_refine_ls_restrained_S_all 1.361
_refine_ls_R_factor_all 0.1040
_refine_ls_R_factor_gt 0.0833
_refine_ls_shift/su_max 0.002
_refine_ls_shift/su_mean 0.000
_refine_ls_structure_factor_coef Fsqd
_refine_ls_weighting_details 'w=1/[\s^2^(Fo^2^)+(0.0334P)^2^+12.6740P] where P=(Fo^2^+2Fc^2^)/3'
_refine_ls_weighting_scheme calc
_refine_ls_wR_factor_gt 0.1248
_refine_ls_wR_factor_ref 0.1302
_reflns_Friedel_coverage 0.000
_reflns_number_gt 3683
_reflns_number_total 4320
_reflns_threshold_expression 'I > 2\s(I)'
_cod_data_source_file c9ce01078e2.cif
_cod_data_source_block 2
_cod_depositor_comments 'Adding full bibliography for 7233916--7233920.cif.'
_cod_database_code 7233918
_shelx_shelxl_version_number 2014/7
_shelx_space_group_comment
;
The symmetry employed for this shelxl refinement is uniquely defined
by the following loop, which should always be used as a source of
symmetry information in preference to the above space-group names.
They are only intended as comments.
;

loop_
_space_group_symop_operation_xyz
'x, y, z'
'-x+1/2, y+1/2, -z+1/2'
'-x, -y, -z'
'x-1/2, -y-1/2, z-1/2'

loop_
_atom_site_label
_atom_site_type_symbol
_atom_site_fract_x
_atom_site_fract_y
_atom_site_fract_z
_atom_site_U_iso_or_equiv
_atom_site_adp_type
_atom_site_occupancy
_atom_site_site_symmetry_order
_atom_site_calc_flag
_atom_site_refinement_flags_posn
_atom_site_refinement_flags_adp
Hg1 Hg 0.07454(10) 0.69198(3) 0.58287(2) 0.05140(19) Uani 1 1 d . .
Br1 Br -0.1475(3) 0.56403(9) 0.58653(5) 0.0725(5) Uani 1 1 d . .
Br2 Br 0.0257(3) 0.83630(8) 0.58294(5) 0.0596(4) Uani 1 1 d . .
N1A N 0.3528(19) 0.6797(5) 0.5171(3) 0.044(2) Uani 1 1 d . .
C2A C 0.504(2) 0.7395(7) 0.5048(4) 0.041(3) Uani 1 1 d . .
H2A H 0.4900 0.7856 0.5209 0.050 Uiso 1 1 calc R U
C3A C 0.683(2) 0.7351(7) 0.4686(4) 0.043(3) Uani 1 1 d . .
C4A C 0.697(3) 0.6674(7) 0.4448(4) 0.052(3) Uani 1 1 d . .
H4A H 0.8133 0.6629 0.4202 0.062 Uiso 1 1 calc R U
C5A C 0.542(3) 0.6062(8) 0.4571(5) 0.064(4) Uani 1 1 d . .
H5A H 0.5543 0.5595 0.4417 0.077 Uiso 1 1 calc R U
C6A C 0.362(2) 0.6149(7) 0.4935(4) 0.050(3) Uani 1 1 d . .
H6A H 0.2474 0.5744 0.5009 0.060 Uiso 1 1 calc R U
C7A C 0.853(2) 0.8014(7) 0.4578(4) 0.042(3) Uani 1 1 d . .
H7A H 0.8270 0.8471 0.4739 0.050 Uiso 1 1 calc R U
N8A N 1.029(2) 0.7995(5) 0.4281(3) 0.047(2) Uani 1 1 d . .
C9A C 1.201(2) 0.8634(7) 0.4190(4) 0.047(3) Uani 1 1 d . .
C10A C 1.348(2) 0.8565(8) 0.3790(4) 0.051(3) Uani 1 1 d . .
O10A O 1.308(2) 0.7941(6) 0.3506(3) 0.068(3) Uani 1 1 d . .
H10A H 1.1836 0.7678 0.3601 0.101 Uiso 1 1 calc R U
C11A C 1.535(3) 0.9120(9) 0.3671(5) 0.064(4) Uani 1 1 d . .
H11A H 1.6362 0.9066 0.3407 0.077 Uiso 1 1 calc R U
C12A C 1.567(3) 0.9749(9) 0.3953(6) 0.074(4) Uani 1 1 d . .
H12A H 1.6880 1.0132 0.3871 0.088 Uiso 1 1 calc R U
C13A C 1.429(3) 0.9833(8) 0.4347(6) 0.074(4) Uani 1 1 d . .
H13A H 1.4560 1.0263 0.4535 0.089 Uiso 1 1 calc R U
C14A C 1.245(3) 0.9267(8) 0.4465(5) 0.059(4) Uani 1 1 d . .
H14A H 1.1503 0.9317 0.4737 0.071 Uiso 1 1 calc R U
N1B N 0.3439(19) 0.6845(5) 0.6545(3) 0.048(2) Uani 1 1 d . .
C2B C 0.532(2) 0.7381(7) 0.6659(4) 0.044(3) Uani 1 1 d . .
H2B H 0.5594 0.7775 0.6447 0.053 Uiso 1 1 calc R U
C3B C 0.686(2) 0.7392(7) 0.7060(4) 0.040(3) Uani 1 1 d . .
C4B C 0.634(2) 0.6806(7) 0.7374(4) 0.050(3) Uani 1 1 d . .
H4B H 0.7329 0.6781 0.7654 0.060 Uiso 1 1 calc R U
C5B C 0.440(3) 0.6269(7) 0.7274(4) 0.051(3) Uani 1 1 d . .
H5B H 0.3995 0.5887 0.7487 0.061 Uiso 1 1 calc R U
C6B C 0.307(3) 0.6304(7) 0.6851(5) 0.054(3) Uani 1 1 d . .
H6B H 0.1825 0.5918 0.6777 0.065 Uiso 1 1 calc R U
C7B C 0.892(2) 0.7980(7) 0.7145(4) 0.044(3) Uani 1 1 d . .
H7B H 0.9157 0.8365 0.6926 0.053 Uiso 1 1 calc R U
N8B N 1.039(2) 0.7977(6) 0.7513(3) 0.048(2) Uani 1 1 d . .
C9B C 1.241(2) 0.8554(6) 0.7592(4) 0.037(3) Uani 1 1 d . .
C10B C 1.362(2) 0.8522(7) 0.8033(4) 0.047(3) Uani 1 1 d . .
O10B O 1.2963(19) 0.7968(6) 0.8342(3) 0.070(3) Uani 1 1 d . .
H10B H 1.1433 0.8048 0.8434 0.106 Uiso 1 1 calc R U
C11B C 1.567(3) 0.9032(8) 0.8172(4) 0.062(4) Uani 1 1 d . .
H11B H 1.6469 0.9006 0.8468 0.075 Uiso 1 1 calc R U
C12B C 1.649(3) 0.9573(8) 0.7859(5) 0.065(4) Uani 1 1 d . .
H12B H 1.7879 0.9912 0.7943 0.078 Uiso 1 1 calc R U
C13B C 1.527(3) 0.9622(7) 0.7422(5) 0.061(4) Uani 1 1 d . .
H13B H 1.5807 0.9998 0.7214 0.073 Uiso 1 1 calc R U
C14B C 1.326(2) 0.9109(7) 0.7297(5) 0.054(3) Uani 1 1 d . .
H14B H 1.2444 0.9143 0.7003 0.065 Uiso 1 1 calc R U

loop_
_atom_site_aniso_label
_atom_site_aniso_U_11
_atom_site_aniso_U_22
_atom_site_aniso_U_33
_atom_site_aniso_U_23
_atom_site_aniso_U_13
_atom_site_aniso_U_12
Hg1 0.0572(3) 0.0454(3) 0.0513(3) 0.0040(3) -0.0027(2) -0.0143(3)
Br1 0.0840(11) 0.0557(9) 0.0768(10) 0.0091(8) -0.0131(8) -0.0331(8)
Br2 0.0706(10) 0.0445(8) 0.0636(8) 0.0020(6) 0.0008(7) -0.0085(6)
N1A 0.050(6) 0.036(6) 0.046(6) 0.005(5) -0.003(5) -0.005(5)
C2A 0.034(7) 0.044(8) 0.047(7) -0.004(6) -0.005(5) -0.008(5)
C3A 0.053(8) 0.048(8) 0.028(6) 0.007(6) -0.006(5) -0.006(6)
C4A 0.060(8) 0.045(8) 0.050(8) -0.010(6) 0.000(6) -0.010(6)
C5A 0.079(10) 0.054(9) 0.059(9) -0.020(7) 0.000(8) -0.020(8)
C6A 0.047(8) 0.045(8) 0.058(8) 0.001(6) -0.005(6) -0.023(6)
C7A 0.048(7) 0.036(7) 0.041(7) -0.004(5) -0.001(6) -0.005(6)
N8A 0.050(6) 0.043(6) 0.047(6) 0.000(5) -0.002(5) -0.009(5)
C9A 0.043(7) 0.049(8) 0.047(8) 0.004(6) -0.007(6) -0.007(6)
C10A 0.045(7) 0.066(9) 0.040(7) 0.000(7) -0.008(6) -0.003(7)
O10A 0.082(7) 0.072(7) 0.050(5) -0.016(5) 0.018(5) -0.019(5)
C11A 0.055(9) 0.080(11) 0.057(9) 0.022(8) 0.003(7) -0.008(8)
C12A 0.084(12) 0.054(10) 0.083(11) 0.012(9) -0.011(9) -0.032(8)
C13A 0.078(11) 0.048(9) 0.097(12) -0.010(8) -0.003(9) -0.018(8)
C14A 0.073(9) 0.052(9) 0.053(8) 0.002(7) 0.008(7) -0.009(7)
N1B 0.057(6) 0.032(6) 0.054(6) -0.003(5) -0.007(5) -0.010(5)
C2B 0.036(7) 0.053(8) 0.045(7) -0.001(6) 0.006(5) -0.001(6)
C3B 0.041(7) 0.052(8) 0.029(6) -0.002(5) -0.001(5) 0.003(6)
C4B 0.046(7) 0.059(9) 0.043(7) -0.004(6) -0.009(6) 0.005(7)
C5B 0.062(8) 0.045(8) 0.045(8) 0.010(6) -0.002(7) 0.001(6)
C6B 0.058(8) 0.040(8) 0.064(9) 0.003(7) -0.008(7) -0.007(6)
C7B 0.046(7) 0.039(7) 0.049(7) 0.002(6) 0.006(6) -0.008(6)
N8B 0.053(6) 0.046(6) 0.046(6) -0.003(5) 0.000(5) -0.004(5)
C9B 0.040(7) 0.026(6) 0.046(7) -0.009(5) -0.003(5) 0.009(5)
C10B 0.059(8) 0.048(8) 0.035(7) -0.006(6) 0.004(6) 0.000(6)
O10B 0.074(7) 0.082(8) 0.054(6) 0.014(5) -0.009(5) -0.019(6)
C11B 0.071(10) 0.074(10) 0.041(8) -0.013(7) -0.010(7) -0.001(8)
C12B 0.066(10) 0.046(9) 0.082(11) -0.006(8) 0.004(8) -0.002(7)
C13B 0.077(10) 0.027(7) 0.079(10) 0.022(7) 0.007(8) -0.015(7)
C14B 0.049(8) 0.045(8) 0.067(9) 0.006(7) -0.009(7) -0.001(6)

loop_
_atom_type_symbol
_atom_type_description
_atom_type_scat_dispersion_real
_atom_type_scat_dispersion_imag
_atom_type_scat_source
C C 0.0033 0.0016 'International Tables Vol C Tables 4.2.6.8 and 6.1.1.4'
H H 0.0000 0.0000 'International Tables Vol C Tables 4.2.6.8 and 6.1.1.4'
N N 0.0061 0.0033 'International Tables Vol C Tables 4.2.6.8 and 6.1.1.4'
O O 0.0106 0.0060 'International Tables Vol C Tables 4.2.6.8 and 6.1.1.4'
Br Br -0.2901 2.4595 'International Tables Vol C Tables 4.2.6.8 and 6.1.1.4'
Hg Hg -2.3894 9.2266 'International Tables Vol C Tables 4.2.6.8 and 6.1.1.4'

loop_
_geom_angle_atom_site_label_1
_geom_angle_atom_site_label_2
_geom_angle_atom_site_label_3
_geom_angle
N1A Hg1 N1B 111.1(3)
N1A Hg1 Br1 102.7(2)
N1B Hg1 Br1 98.4(2)
N1A Hg1 Br2 98.5(2)
N1B Hg1 Br2 95.9(2)
Br1 Hg1 Br2 148.10(6)
C6A N1A C2A 119.9(11)
C6A N1A Hg1 121.1(8)
C2A N1A Hg1 118.9(8)
N1A C2A C3A 122.2(11)
N1A C2A H2A 118.9
C3A C2A H2A 118.9
C4A C3A C2A 117.9(11)
C4A C3A C7A 122.2(11)
C2A C3A C7A 119.9(11)
C3A C4A C5A 120.1(12)
C3A C4A H4A 120.0
C5A C4A H4A 120.0
C4A C5A C6A 119.1(12)
C4A C5A H5A 120.4
C6A C5A H5A 120.4
N1A C6A C5A 120.7(11)
N1A C6A H6A 119.7
C5A C6A H6A 119.7
N8A C7A C3A 123.0(11)
N8A C7A H7A 118.5
C3A C7A H7A 118.5
C7A N8A C9A 122.8(11)
C14A C9A C10A 118.5(12)
C14A C9A N8A 126.9(12)
C10A C9A N8A 114.5(11)
O10A C10A C11A 119.1(12)
O10A C10A C9A 120.0(11)
C11A C10A C9A 120.9(13)
C10A O10A H10A 109.5
C12A C11A C10A 118.3(14)
C12A C11A H11A 120.9
C10A C11A H11A 120.9
C13A C12A C11A 122.3(14)
C13A C12A H12A 118.9
C11A C12A H12A 118.9
C12A C13A C14A 118.8(14)
C12A C13A H13A 120.6
C14A C13A H13A 120.6
C9A C14A C13A 121.2(13)
C9A C14A H14A 119.4
C13A C14A H14A 119.4
C6B N1B C2B 116.1(11)
C6B N1B Hg1 122.1(8)
C2B N1B Hg1 121.7(8)
N1B C2B C3B 125.2(11)
N1B C2B H2B 117.4
C3B C2B H2B 117.4
C2B C3B C4B 115.8(11)
C2B C3B C7B 121.2(11)
C4B C3B C7B 123.0(10)
C5B C4B C3B 120.4(11)
C5B C4B H4B 119.8
C3B C4B H4B 119.8
C4B C5B C6B 118.2(12)
C4B C5B H5B 120.9
C6B C5B H5B 120.9
N1B C6B C5B 124.3(12)
N1B C6B H6B 117.9
C5B C6B H6B 117.9
N8B C7B C3B 121.1(11)
N8B C7B H7B 119.5
C3B C7B H7B 119.5
C7B N8B C9B 120.6(10)
C14B C9B C10B 118.1(11)
C14B C9B N8B 128.7(11)
C10B C9B N8B 113.2(11)
O10B C10B C9B 121.8(11)
O10B C10B C11B 116.5(11)
C9B C10B C11B 121.6(12)
C10B O10B H10B 109.5
C12B C11B C10B 118.1(12)
C12B C11B H11B 121.0
C10B C11B H11B 121.0
C13B C12B C11B 121.0(13)
C13B C12B H12B 119.5
C11B C12B H12B 119.5
C14B C13B C12B 119.1(12)
C14B C13B H13B 120.4
C12B C13B H13B 120.4
C9B C14B C13B 122.1(12)
C9B C14B H14B 119.0
C13B C14B H14B 119.0

loop_
_geom_bond_atom_site_label_1
_geom_bond_atom_site_label_2
_geom_bond_distance
Hg1 N1A 2.390(9)
Hg1 N1B 2.423(9)
Hg1 Br1 2.4796(14)
Hg1 Br2 2.5162(14)
N1A C6A 1.316(14)
N1A C2A 1.334(14)
C2A C3A 1.391(15)
C2A H2A 0.9300
C3A C4A 1.363(16)
C3A C7A 1.461(15)
C4A C5A 1.365(17)
C4A H4A 0.9300
C5A C6A 1.404(17)
C5A H5A 0.9300
C6A H6A 0.9300
C7A N8A 1.243(13)
C7A H7A 0.9300
N8A C9A 1.427(15)
C9A C14A 1.368(17)
C9A C10A 1.387(16)
C10A O10A 1.368(14)
C10A C11A 1.385(17)
O10A H10A 0.8200
C11A C12A 1.366(19)
C11A H11A 0.9300
C12A C13A 1.35(2)
C12A H12A 0.9300
C13A C14A 1.385(18)
C13A H13A 0.9300
C14A H14A 0.9300
N1B C6B 1.305(14)
N1B C2B 1.348(14)
C2B C3B 1.363(15)
C2B H2B 0.9300
C3B C4B 1.392(16)
C3B C7B 1.454(15)
C4B C5B 1.359(16)
C4B H4B 0.9300
C5B C6B 1.368(16)
C5B H5B 0.9300
C6B H6B 0.9300
C7B N8B 1.266(14)
C7B H7B 0.9300
N8B C9B 1.425(14)
C9B C14B 1.360(16)
C9B C10B 1.388(15)
C10B O10B 1.357(14)
C10B C11B 1.395(17)
O10B H10B 0.8200
C11B C12B 1.372(18)
C11B H11B 0.9300
C12B C13B 1.382(18)
C12B H12B 0.9300
C13B C14B 1.372(17)
C13B H13B 0.9300
C14B H14B 0.9300

loop_
_geom_torsion_atom_site_label_1
_geom_torsion_atom_site_label_2
_geom_torsion_atom_site_label_3
_geom_torsion_atom_site_label_4
_geom_torsion
C6A N1A C2A C3A -2.9(17)
Hg1 N1A C2A C3A 176.1(8)
N1A C2A C3A C4A 1.3(17)
N1A C2A C3A C7A -177.5(10)
C2A C3A C4A C5A -0.9(18)
C7A C3A C4A C5A 177.9(11)
C3A C4A C5A C6A 2(2)
C2A N1A C6A C5A 4.0(18)
Hg1 N1A C6A C5A -175.0(9)
C4A C5A C6A N1A -4(2)
C4A C3A C7A N8A -3.8(18)
C2A C3A C7A N8A 174.9(11)
C3A C7A N8A C9A -177.5(10)
C7A N8A C9A C14A 16.2(19)
C7A N8A C9A C10A -167.8(11)
C14A C9A C10A O10A -179.7(12)
N8A C9A C10A O10A 3.9(17)
C14A C9A C10A C11A 0.2(19)
N8A C9A C10A C11A -176.1(11)
O10A C10A C11A C12A 178.3(12)
C9A C10A C11A C12A -2(2)
C10A C11A C12A C13A 2(2)
C11A C12A C13A C14A -1(2)
C10A C9A C14A C13A 1(2)
N8A C9A C14A C13A 176.7(12)
C12A C13A C14A C9A -1(2)
C6B N1B C2B C3B 0.9(18)
Hg1 N1B C2B C3B 178.0(9)
N1B C2B C3B C4B -1.8(17)
N1B C2B C3B C7B 177.6(11)
C2B C3B C4B C5B -0.1(17)
C7B C3B C4B C5B -179.5(11)
C3B C4B C5B C6B 2.6(18)
C2B N1B C6B C5B 1.9(19)
Hg1 N1B C6B C5B -175.1(10)
C4B C5B C6B N1B -4(2)
C2B C3B C7B N8B -178.2(11)
C4B C3B C7B N8B 1.2(18)
C3B C7B N8B C9B 179.7(10)
C7B N8B C9B C14B -7.2(18)
C7B N8B C9B C10B 172.8(11)
C14B C9B C10B O10B -177.5(11)
N8B C9B C10B O10B 2.5(16)
C14B C9B C10B C11B -1.1(18)
N8B C9B C10B C11B 178.9(11)
O10B C10B C11B C12B 176.5(12)
C9B C10B C11B C12B 0.0(19)
C10B C11B C12B C13B 1(2)
C11B C12B C13B C14B -1(2)
C10B C9B C14B C13B 1.0(18)
N8B C9B C14B C13B -179.0(12)
C12B C13B C14B C9B 0(2)
